data_1514583
loop_
_publ_author_name
'Liang, Xiaoqiang'
'Zhang, Feng'
'Feng, Wei'
'Zou, Xiaoqin'
'Zhao, Chengji'
'Na, Hui'
'Liu, Cong'
'Sun, Fuxing'
'Zhu, Guangshan'

_publ_section_title
;
 From metal--organic framework (MOF) to MOF--polymer composite membrane:
 enhancement of low-humidity proton conductivity
;
_journal_issue 3
_journal_name_full 'Chemical Science'
_journal_page_first 983
_journal_paper_doi 10.1039/c2sc21927a
_journal_volume 4
_journal_year 2013
_chemical_absolute_configuration unk
_chemical_formula_moiety 'C7 H16 Ca N O7 P, H O0.50, H O0.50'
_chemical_formula_sum 'C7 H18 Ca N O8 P'
_chemical_formula_weight 315.27
_chemical_name_systematic
;
?
;
_space_group_IT_number 19
_symmetry_cell_setting orthorhombic
_symmetry_space_group_name_Hall 'P 2ac 2ab'
_symmetry_space_group_name_H-M 'P 21 21 21'
_atom_sites_solution_hydrogens geom
_atom_sites_solution_primary direct
_atom_sites_solution_secondary difmap
_audit_creation_method SHELXL-97
_cell_angle_alpha 90.00
_cell_angle_beta 90.00
_cell_angle_gamma 90.00
_cell_formula_units_Z 4
_cell_length_a 6.8101(3)
_cell_length_b 9.5015(4)
_cell_length_c 21.2601(5)
_cell_measurement_reflns_used 4738
_cell_measurement_temperature 291(2)
_cell_measurement_theta_max 26.92
_cell_measurement_theta_min 2.35
_cell_volume 1375.66(9)
_computing_cell_refinement SMART
_computing_data_collection 'SMART (Bruker, 2000)'
_computing_data_reduction 'SAINT (Bruker, 2000)'
_computing_molecular_graphics SHELXTL
_computing_publication_material SHELXTL
_computing_structure_refinement SHELXTL
_computing_structure_solution 'SHELXTL (Bruker, 2000)'
_diffrn_ambient_temperature 291(2)
_diffrn_measured_fraction_theta_full 0.999
_diffrn_measured_fraction_theta_max 0.999
_diffrn_measurement_device_type 'Bruker Smart Apex CCD'
_diffrn_measurement_method 'phi and omega scans'
_diffrn_radiation_monochromator graphite
_diffrn_radiation_source 'sealed tube'
_diffrn_radiation_type MoK\a
_diffrn_radiation_wavelength 0.71073
_diffrn_reflns_av_R_equivalents 0.0551
_diffrn_reflns_av_sigmaI/netI 0.0812
_diffrn_reflns_limit_h_max 8
_diffrn_reflns_limit_h_min -7
_diffrn_reflns_limit_k_max 10
_diffrn_reflns_limit_k_min -11
_diffrn_reflns_limit_l_max 16
_diffrn_reflns_limit_l_min -26
_diffrn_reflns_number 15188
_diffrn_reflns_theta_full 26.00
_diffrn_reflns_theta_max 26.00
_diffrn_reflns_theta_min 2.35
_exptl_absorpt_coefficient_mu 0.602
_exptl_absorpt_correction_T_max 0.8689
_exptl_absorpt_correction_T_min 0.8495
_exptl_absorpt_correction_type multi-scan
_exptl_absorpt_process_details 'SADABS; Bruker, 2000'
_exptl_crystal_colour colorless
_exptl_crystal_density_diffrn 1.522
_exptl_crystal_density_method 'not measured'
_exptl_crystal_description plate
_exptl_crystal_F_000 664
_exptl_crystal_size_max 0.28
_exptl_crystal_size_mid 0.26
_exptl_crystal_size_min 0.14
_refine_diff_density_max 0.392
_refine_diff_density_min -0.337
_refine_diff_density_rms 0.077
_refine_ls_abs_structure_details 'Flack H D (1983), Acta Cryst. A39, 876-881'
_refine_ls_abs_structure_Flack 0.01(7)
_refine_ls_extinction_method none
_refine_ls_goodness_of_fit_ref 1.024
_refine_ls_hydrogen_treatment constr
_refine_ls_matrix_type full
_refine_ls_number_parameters 173
_refine_ls_number_reflns 2711
_refine_ls_number_restraints 0
_refine_ls_restrained_S_all 1.024
_refine_ls_R_factor_all 0.0720
_refine_ls_R_factor_gt 0.0576
_refine_ls_shift/su_max 0.000
_refine_ls_shift/su_mean 0.000
_refine_ls_structure_factor_coef Fsqd
_refine_ls_weighting_details 'calc w=1/[\s^2^(Fo^2^)+(0.0400P)^2^+1.2200P] where P=(Fo^2^+2Fc^2^)/3'
_refine_ls_weighting_scheme calc
_refine_ls_wR_factor_gt 0.1050
_refine_ls_wR_factor_ref 0.1072
_reflns_number_gt 2121
_reflns_number_total 2711
_reflns_threshold_expression >2sigma(I)
_cod_data_source_file c2sc21927a.txt
_cod_data_source_block 1
_cod_depositor_comments
;
The following automatic conversions were performed:

'_symmetry_cell_setting' value 'Orthorhombic' changed to
'orthorhombic' according to
/usr/data/users/saulius/automatic-downloads/retrospective/RSC/lib/dictionaries/cif_core.dic
dictionary named 'cif_core.dic' version 2.4.2 from 2011-04-26.

Automatic conversion script
Id: cif_fix_values 2281 2013-09-26 08:29:07Z andrius 
;
_cod_original_sg_symbol_H-M 'P2(1)2(1)2(1) '
_cod_database_code 1514583

loop_
_symmetry_equiv_pos_as_xyz
'x, y, z'
'-x+1/2, -y, z+1/2'
'-x, y+1/2, -z+1/2'
'x+1/2, -y+1/2, -z'

loop_
_atom_site_label
_atom_site_type_symbol
_atom_site_fract_x
_atom_site_fract_y
_atom_site_fract_z
_atom_site_U_iso_or_equiv
_atom_site_adp_type
_atom_site_occupancy
_atom_site_symmetry_multiplicity
_atom_site_calc_flag
_atom_site_refinement_flags
C1 C 0.6408(8) 0.9219(5) 0.4315(2) 0.0316(10) Uani 1 1 d .
C2 C 0.6125(6) 0.7760(5) 0.4048(2) 0.0302(10) Uani 1 1 d .
H2 H 0.6894 0.7105 0.4305 0.036 Uiso 1 1 calc R
C3 C 0.6841(7) 0.7634(5) 0.3370(2) 0.0344(11) Uani 1 1 d .
H3A H 0.8228 0.7862 0.3350 0.041 Uiso 1 1 calc R
H3B H 0.6137 0.8300 0.3108 0.041 Uiso 1 1 calc R
C4 C 0.6512(8) 0.6144(5) 0.3123(2) 0.0369(12) Uani 1 1 d .
H4A H 0.6921 0.6094 0.2687 0.044 Uiso 1 1 calc R
H4B H 0.7311 0.5489 0.3362 0.044 Uiso 1 1 calc R
C5 C 0.3978(6) 0.7321(4) 0.4090(2) 0.0291(10) Uani 1 1 d .
H5A H 0.3542 0.7364 0.4524 0.035 Uiso 1 1 calc R
H5B H 0.3176 0.7961 0.3844 0.035 Uiso 1 1 calc R
C6 C 0.4407(7) 0.5731(5) 0.3174(2) 0.0314(11) Uani 1 1 d .
H6A H 0.4239 0.4774 0.3025 0.038 Uiso 1 1 calc R
H6B H 0.3613 0.6346 0.2913 0.038 Uiso 1 1 calc R
C7 C 0.1641(8) 0.5315(5) 0.3917(2) 0.0352(10) Uani 1 1 d .
H7A H 0.0874 0.5588 0.3552 0.042 Uiso 1 1 calc R
H7B H 0.1054 0.5745 0.4286 0.042 Uiso 1 1 calc R
Ca1 Ca -0.34730(13) 0.22604(9) 0.45601(4) 0.0243(2) Uani 1 1 d .
N1 N 0.3741(6) 0.5832(4) 0.38420(16) 0.0269(8) Uani 1 1 d .
H1 H 0.4527 0.5264 0.4077 0.032 Uiso 1 1 d R
O1 O -0.0357(5) 0.3042(3) 0.42935(15) 0.0310(8) Uani 1 1 d .
O2 O 0.3247(5) 0.3126(3) 0.44639(14) 0.0338(8) Uani 1 1 d .
O3 O 0.1973(4) 0.2737(4) 0.33600(14) 0.0314(7) Uani 1 1 d .
O4 O 0.4966(5) 0.9877(3) 0.45447(15) 0.0348(8) Uani 1 1 d .
O5 O 0.8098(5) 0.9764(3) 0.42919(15) 0.0350(8) Uani 1 1 d .
O1W O -0.4008(5) 0.2258(4) 0.34524(14) 0.0348(8) Uani 1 1 d .
H1X H -0.2802 0.2028 0.3242 0.042 Uiso 1 1 d R
H1Y H -0.5351 0.2493 0.3365 0.042 Uiso 1 1 d R
O2W O -0.3620(6) 0.4752(3) 0.49148(13) 0.0320(7) Uani 1 1 d .
H2X H -0.4843 0.4919 0.5127 0.038 Uiso 1 1 d R
H2Y H -0.2552 0.4935 0.5198 0.038 Uiso 1 1 d R
O3W O 0.8954(9) 0.4846(6) 0.1626(3) 0.0249(14) Uani 0.50 1 d P
H3X H 0.9332 0.5680 0.1577 0.030 Uiso 0.50 1 d PR
H3Y H 0.8805 0.4671 0.2018 0.030 Uiso 0.50 1 d PR
O4W O 0.8780(8) 0.2908(6) 0.2561(2) 0.0240(13) Uani 0.50 1 d P
H4X H 0.8534 0.3545 0.2291 0.029 Uiso 0.50 1 d PR
H4Y H 0.9761 0.3136 0.2786 0.029 Uiso 0.50 1 d PR
P2 P 0.1602(2) 0.33803(12) 0.40007(6) 0.0297(3) Uani 1 1 d .

loop_
_atom_site_aniso_label
_atom_site_aniso_U_11
_atom_site_aniso_U_22
_atom_site_aniso_U_33
_atom_site_aniso_U_23
_atom_site_aniso_U_13
_atom_site_aniso_U_12
C1 0.030(2) 0.030(2) 0.035(2) -0.0017(19) 0.007(2) 0.002(2)
C2 0.029(2) 0.031(2) 0.031(2) -0.007(2) 0.0045(19) 0.003(2)
C3 0.034(3) 0.031(2) 0.038(2) -0.019(2) 0.012(2) -0.012(2)
C4 0.040(3) 0.037(3) 0.034(3) -0.014(2) 0.014(3) -0.013(3)
C5 0.027(2) 0.020(2) 0.040(3) -0.010(2) 0.0119(19) -0.0100(18)
C6 0.044(3) 0.023(2) 0.028(2) 0.0084(19) 0.006(2) -0.004(2)
C7 0.029(2) 0.037(2) 0.040(3) -0.002(2) -0.001(2) 0.002(2)
Ca1 0.0254(4) 0.0210(4) 0.0264(4) 0.0001(4) -0.0016(4) -0.0013(4)
N1 0.024(2) 0.0253(18) 0.031(2) 0.0029(14) -0.0023(17) 0.0020(17)
O1 0.0319(18) 0.0273(18) 0.0338(17) 0.0009(14) 0.0073(14) -0.0043(14)
O2 0.0339(18) 0.0356(18) 0.0317(17) -0.0017(13) 0.0018(15) 0.0028(15)
O3 0.0290(18) 0.0354(17) 0.0297(16) -0.0011(14) 0.0023(13) 0.0010(15)
O4 0.0374(18) 0.0317(18) 0.0352(18) -0.0058(17) 0.0209(16) -0.0104(14)
O5 0.038(2) 0.0358(18) 0.0310(16) -0.0096(15) 0.0046(15) -0.0030(16)
O1W 0.0317(18) 0.0382(18) 0.0345(17) 0.0001(16) 0.0072(14) 0.0088(15)
O2W 0.0345(19) 0.0292(16) 0.0324(17) -0.0006(13) 0.0028(15) 0.0051(17)
O3W 0.031(4) 0.016(3) 0.028(3) 0.006(2) -0.001(3) 0.005(2)
O4W 0.021(3) 0.029(3) 0.022(3) 0.018(2) 0.002(2) -0.001(3)
P2 0.0258(6) 0.0294(6) 0.0339(6) -0.0015(5) 0.0009(6) -0.0025(6)

loop_
_atom_type_symbol
_atom_type_description
_atom_type_scat_dispersion_real
_atom_type_scat_dispersion_imag
_atom_type_scat_source
C C 0.0033 0.0016 'International Tables Vol C Tables 4.2.6.8 and 6.1.1.4'
H H 0.0000 0.0000 'International Tables Vol C Tables 4.2.6.8 and 6.1.1.4'
N N 0.0061 0.0033 'International Tables Vol C Tables 4.2.6.8 and 6.1.1.4'
O O 0.0106 0.0060 'International Tables Vol C Tables 4.2.6.8 and 6.1.1.4'
P P 0.1023 0.0942 'International Tables Vol C Tables 4.2.6.8 and 6.1.1.4'
Ca Ca 0.2262 0.3064 'International Tables Vol C Tables 4.2.6.8 and 6.1.1.4'

loop_
_geom_angle_atom_site_label_1
_geom_angle_atom_site_label_2
_geom_angle_atom_site_label_3
_geom_angle
_geom_angle_site_symmetry_1
_geom_angle_site_symmetry_3
O4 C1 O5 121.4(4) . .
O4 C1 C2 120.0(5) . .
O5 C1 C2 118.6(4) . .
O4 C1 Ca1 57.7(2) . 1_665
O5 C1 Ca1 65.1(2) . 1_665
C2 C1 Ca1 166.7(3) . 1_665
C1 C2 C5 110.6(4) . .
C1 C2 C3 112.7(4) . .
C5 C2 C3 109.9(4) . .
C1 C2 H2 107.8 . .
C5 C2 H2 107.8 . .
C3 C2 H2 107.8 . .
C2 C3 C4 110.5(4) . .
C2 C3 H3A 109.5 . .
C4 C3 H3A 109.5 . .
C2 C3 H3B 109.5 . .
C4 C3 H3B 109.5 . .
H3A C3 H3B 108.1 . .
C6 C4 C3 111.1(4) . .
C6 C4 H4A 109.4 . .
C3 C4 H4A 109.4 . .
C6 C4 H4B 109.4 . .
C3 C4 H4B 109.4 . .
H4A C4 H4B 108.0 . .
N1 C5 C2 109.7(3) . .
N1 C5 H5A 109.7 . .
C2 C5 H5A 109.7 . .
N1 C5 H5B 109.7 . .
C2 C5 H5B 109.7 . .
H5A C5 H5B 108.2 . .
C4 C6 N1 110.1(4) . .
C4 C6 H6A 109.6 . .
N1 C6 H6A 109.6 . .
C4 C6 H6B 109.6 . .
N1 C6 H6B 109.6 . .
H6A C6 H6B 108.2 . .
N1 C7 P2 110.2(3) . .
N1 C7 H7A 109.6 . .
P2 C7 H7A 109.6 . .
N1 C7 H7B 109.6 . .
P2 C7 H7B 109.6 . .
H7A C7 H7B 108.1 . .
O1 Ca1 O1W 84.18(11) . .
O1 Ca1 O2 136.43(11) . 1_455
O1W Ca1 O2 76.88(11) . 1_455
O1 Ca1 O2 79.31(12) . 4_456
O1W Ca1 O2 157.61(11) . 4_456
O2 Ca1 O2 125.47(9) 1_455 4_456
O1 Ca1 O2W 78.82(12) . .
O1W Ca1 O2W 107.13(11) . .
O2 Ca1 O2W 70.15(12) 1_455 .
O2 Ca1 O2W 84.47(10) 4_456 .
O1 Ca1 O4 132.50(11) . 1_445
O1W Ca1 O4 85.48(12) . 1_445
O2 Ca1 O4 85.03(11) 1_455 1_445
O2 Ca1 O4 94.58(11) 4_456 1_445
O2W Ca1 O4 148.06(12) . 1_445
O1 Ca1 O5 82.25(11) . 1_445
O1W Ca1 O5 81.31(11) . 1_445
O2 Ca1 O5 131.60(11) 1_455 1_445
O2 Ca1 O5 81.57(10) 4_456 1_445
O2W Ca1 O5 158.25(12) . 1_445
O4 Ca1 O5 50.35(10) 1_445 1_445
O1 Ca1 O1 132.24(9) . 4_456
O1W Ca1 O1 143.03(11) . 4_456
O2 Ca1 O1 71.22(9) 1_455 4_456
O2 Ca1 O1 56.75(10) 4_456 4_456
O2W Ca1 O1 79.23(10) . 4_456
O4 Ca1 O1 73.79(10) 1_445 4_456
O5 Ca1 O1 106.38(10) 1_445 4_456
O1 Ca1 C1 107.27(13) . 1_445
O1W Ca1 C1 79.60(13) . 1_445
O2 Ca1 C1 107.33(13) 1_455 1_445
O2 Ca1 C1 90.92(12) 4_456 1_445
O2W Ca1 C1 171.60(12) . 1_445
O4 Ca1 C1 25.25(12) 1_445 1_445
O5 Ca1 C1 25.47(12) 1_445 1_445
O1 Ca1 C1 92.37(11) 4_456 1_445
O1 Ca1 P2 106.70(9) . 4_456
O1W Ca1 P2 166.27(9) . 4_456
O2 Ca1 P2 99.57(8) 1_455 4_456
O2 Ca1 P2 28.16(9) 4_456 4_456
O2W Ca1 P2 83.63(7) . 4_456
O4 Ca1 P2 80.98(8) 1_445 4_456
O5 Ca1 P2 91.70(8) 1_445 4_456
O1 Ca1 P2 28.86(7) 4_456 4_456
C1 Ca1 P2 88.99(9) 1_445 4_456
O1 Ca1 Ca1 44.18(8) . 4_556
O1W Ca1 Ca1 127.28(8) . 4_556
O2 Ca1 Ca1 144.55(8) 1_455 4_556
O2 Ca1 Ca1 35.24(8) 4_456 4_556
O2W Ca1 Ca1 77.25(9) . 4_556
O4 Ca1 Ca1 118.78(9) 1_445 4_556
O5 Ca1 Ca1 81.74(8) 1_445 4_556
O1 Ca1 Ca1 89.68(7) 4_456 4_556
C1 Ca1 Ca1 102.90(11) 1_445 4_556
P2 Ca1 Ca1 62.59(4) 4_456 4_556
O1 Ca1 Ca1 151.20(9) . 4_456
O1W Ca1 Ca1 109.86(8) . 4_456
O2 Ca1 Ca1 35.61(7) 1_455 4_456
O2 Ca1 Ca1 91.66(9) 4_456 4_456
O2W Ca1 Ca1 73.08(9) . 4_456
O4 Ca1 Ca1 75.04(8) 1_445 4_456
O5 Ca1 Ca1 123.76(8) 1_445 4_456
O1 Ca1 Ca1 35.70(7) 4_456 4_456
C1 Ca1 Ca1 100.10(10) 1_445 4_456
P2 Ca1 Ca1 64.40(4) 4_456 4_456
Ca1 Ca1 Ca1 121.03(4) 4_556 4_456
C6 N1 C5 111.0(3) . .
C6 N1 C7 111.4(4) . .
C5 N1 C7 111.4(3) . .
C6 N1 H1 107.8 . .
C5 N1 H1 107.5 . .
C7 N1 H1 107.7 . .
P2 O1 Ca1 168.4(2) . .
P2 O1 Ca1 88.61(15) . 4_556
Ca1 O1 Ca1 100.11(11) . 4_556
P2 O2 Ca1 143.52(18) . 1_655
P2 O2 Ca1 103.00(17) . 4_556
Ca1 O2 Ca1 109.15(12) 1_655 4_556
C1 O4 Ca1 97.0(3) . 1_665
C1 O5 Ca1 89.5(3) . 1_665
Ca1 O1W H1X 109.3 . .
Ca1 O1W H1Y 109.7 . .
H1X O1W H1Y 141.0 . .
Ca1 O2W H2X 109.5 . .
Ca1 O2W H2Y 109.4 . .
H2X O2W H2Y 109.5 . .
H3X O3W H3Y 109.9 . .
H4X O4W H4Y 110.7 . .
O1 P2 O2 110.68(18) . .
O1 P2 O3 115.68(18) . .
O2 P2 O3 113.44(18) . .
O1 P2 C7 105.4(2) . .
O2 P2 C7 102.2(2) . .
O3 P2 C7 108.2(2) . .
O1 P2 Ca1 62.53(13) . 4_556
O2 P2 Ca1 48.84(13) . 4_556
O3 P2 Ca1 143.71(14) . 4_556
C7 P2 Ca1 106.79(16) . 4_556

loop_
_geom_bond_atom_site_label_1
_geom_bond_atom_site_label_2
_geom_bond_distance
_geom_bond_site_symmetry_2
C1 O4 1.262(6) .
C1 O5 1.263(6) .
C1 C2 1.510(6) .
C1 Ca1 2.937(4) 1_665
C2 C5 1.523(6) .
C2 C3 1.526(6) .
C2 H2 0.9800 .
C3 C4 1.527(6) .
C3 H3A 0.9700 .
C3 H3B 0.9700 .
C4 C6 1.491(7) .
C4 H4A 0.9700 .
C4 H4B 0.9700 .
C5 N1 1.518(5) .
C5 H5A 0.9700 .
C5 H5B 0.9700 .
C6 N1 1.494(5) .
C6 H6A 0.9700 .
C6 H6B 0.9700 .
C7 N1 1.521(6) .
C7 P2 1.847(5) .
C7 H7A 0.9700 .
C7 H7B 0.9700 .
Ca1 O1 2.319(3) .
Ca1 O1W 2.383(3) .
Ca1 O2 2.389(4) 1_455
Ca1 O2 2.411(3) 4_456
Ca1 O2W 2.487(3) .
Ca1 O4 2.502(3) 1_445
Ca1 O5 2.664(3) 1_445
Ca1 O1 2.769(3) 4_456
Ca1 C1 2.937(4) 1_445
Ca1 P2 3.1202(14) 4_456
Ca1 Ca1 3.9117(8) 4_556
Ca1 Ca1 3.9117(8) 4_456
N1 H1 0.9100 .
O1 P2 1.506(3) .
O1 Ca1 2.769(3) 4_556
O2 P2 1.511(4) .
O2 Ca1 2.389(4) 1_655
O2 Ca1 2.411(3) 4_556
O3 P2 1.514(3) .
O4 Ca1 2.502(3) 1_665
O5 Ca1 2.664(3) 1_665
O1W H1X 0.9601 .
O1W H1Y 0.9600 .
O2W H2X 0.9601 .
O2W H2Y 0.9600 .
O3W H3X 0.8395 .
O3W H3Y 0.8560 .
O4W H4X 0.8500 .
O4W H4Y 0.8500 .
P2 Ca1 3.1202(14) 4_556

loop_
_geom_hbond_atom_site_label_D
_geom_hbond_atom_site_label_H
_geom_hbond_atom_site_label_A
_geom_hbond_distance_DH
_geom_hbond_distance_HA
_geom_hbond_distance_DA
_geom_hbond_angle_DHA
_geom_hbond_site_symmetry_A
N1 H1 O2W 0.91 2.24 3.080(5) 153.9 1_655
N1 H1 O2 0.91 2.36 2.911(5) 119.0 .
O1W H1Y O3 0.96 1.84 2.782(4) 167.4 1_455
O2W H2X O5 0.96 1.89 2.837(5) 167.2 4_366
O2W H2Y O4 0.96 1.81 2.722(5) 157.8 4_466

loop_
_geom_torsion_atom_site_label_1
_geom_torsion_atom_site_label_2
_geom_torsion_atom_site_label_3
_geom_torsion_atom_site_label_4
_geom_torsion
_geom_torsion_site_symmetry_1
_geom_torsion_site_symmetry_4
O4 C1 C2 C5 1.7(6) . .
O5 C1 C2 C5 -177.1(4) . .
Ca1 C1 C2 C5 -74.6(15) 1_665 .
O4 C1 C2 C3 125.1(5) . .
O5 C1 C2 C3 -53.7(6) . .
Ca1 C1 C2 C3 48.8(17) 1_665 .
C1 C2 C3 C4 -179.7(4) . .
C5 C2 C3 C4 -55.9(5) . .
C2 C3 C4 C6 56.6(6) . .
C1 C2 C5 N1 -177.9(3) . .
C3 C2 C5 N1 57.0(5) . .
C3 C4 C6 N1 -57.9(5) . .
C4 C6 N1 C5 59.5(5) . .
C4 C6 N1 C7 -175.8(4) . .
C2 C5 N1 C6 -59.2(5) . .
C2 C5 N1 C7 176.1(4) . .
P2 C7 N1 C6 83.8(4) . .
P2 C7 N1 C5 -151.7(3) . .
O1W Ca1 O1 P2 -29.7(10) . .
O2 Ca1 O1 P2 -93.8(10) 1_455 .
O2 Ca1 O1 P2 135.1(10) 4_456 .
O2W Ca1 O1 P2 -138.5(11) . .
O4 Ca1 O1 P2 48.7(11) 1_445 .
O5 Ca1 O1 P2 52.2(10) 1_445 .
O1 Ca1 O1 P2 157.4(10) 4_456 .
C1 Ca1 O1 P2 47.4(11) 1_445 .
P2 Ca1 O1 P2 141.7(10) 4_456 .
Ca1 Ca1 O1 P2 138.3(11) 4_556 .
Ca1 Ca1 O1 P2 -151.3(9) 4_456 .
O1W Ca1 O1 Ca1 -168.09(12) . 4_556
O2 Ca1 O1 Ca1 127.90(14) 1_455 4_556
O2 Ca1 O1 Ca1 -3.27(11) 4_456 4_556
O2W Ca1 O1 Ca1 83.13(10) . 4_556
O4 Ca1 O1 Ca1 -89.67(16) 1_445 4_556
O5 Ca1 O1 Ca1 -86.10(11) 1_445 4_556
O1 Ca1 O1 Ca1 19.03(11) 4_456 4_556
C1 Ca1 O1 Ca1 -90.90(13) 1_445 4_556
P2 Ca1 O1 Ca1 3.35(11) 4_456 4_556
Ca1 Ca1 O1 Ca1 70.3(2) 4_456 4_556
O5 C1 O4 Ca1 14.1(5) . 1_665
C2 C1 O4 Ca1 -164.7(4) . 1_665
O4 C1 O5 Ca1 -13.1(5) . 1_665
C2 C1 O5 Ca1 165.6(4) . 1_665
Ca1 O1 P2 O2 -130.6(10) . .
Ca1 O1 P2 O2 8.50(16) 4_556 .
Ca1 O1 P2 O3 0.2(11) . .
Ca1 O1 P2 O3 139.29(16) 4_556 .
Ca1 O1 P2 C7 119.7(10) . .
Ca1 O1 P2 C7 -101.23(18) 4_556 .
Ca1 O1 P2 Ca1 -139.1(11) . 4_556
Ca1 O2 P2 O1 141.4(3) 1_655 .
Ca1 O2 P2 O1 -10.04(19) 4_556 .
Ca1 O2 P2 O3 9.5(4) 1_655 .
Ca1 O2 P2 O3 -141.99(17) 4_556 .
Ca1 O2 P2 C7 -106.8(3) 1_655 .
Ca1 O2 P2 C7 101.8(2) 4_556 .
Ca1 O2 P2 Ca1 151.5(4) 1_655 4_556
N1 C7 P2 O1 160.6(3) . .
N1 C7 P2 O2 44.9(3) . .
N1 C7 P2 O3 -75.1(3) . .
N1 C7 P2 Ca1 95.2(3) . 4_556
